data_7226630
loop_
_publ_author_name
'Wang, Kangcai'
'Liu, Tianlin'
'Liu, Yuji'
'Tian, Xin'
'Sun, Jie'
'Zhang, Qinghua'

_publ_section_title
;
 Fluorescent heterometallic MOFs: tunable framework charges and
 application for explosives detection
;
_journal_issue 42
_journal_name_full CrystEngComm
_journal_page_first 8301
_journal_paper_doi 10.1039/C6CE01818A
_journal_volume 18
_journal_year 2016
_chemical_formula_sum 'C76 H67 Ca2 Cd4 N5 O35'
_chemical_formula_weight 2140.11
_chemical_name_systematic
; 
 ? 
;
_space_group_crystal_system orthorhombic
_space_group_IT_number 33
_space_group_name_Hall 'P 2c -2n'
_space_group_name_H-M_alt 'P n a 21'
_symmetry_space_group_name_Hall 'P 2c -2n'
_symmetry_space_group_name_H-M 'P n a 21'
_atom_sites_solution_hydrogens geom
_atom_sites_solution_primary direct
_atom_sites_solution_secondary difmap
_audit_creation_method SHELXL-97
_audit_update_record
;
2016-05-16 deposited with the CCDC.
2016-09-23 downloaded from the CCDC.
;
_cell_angle_alpha 90.00
_cell_angle_beta 90.00
_cell_angle_gamma 90.00
_cell_formula_units_Z 4
_cell_length_a 19.9990(11)
_cell_length_b 18.6284(11)
_cell_length_c 35.123(2)
_cell_measurement_reflns_used 9812
_cell_measurement_temperature 296(2)
_cell_measurement_theta_max 27.454
_cell_measurement_theta_min 2.293
_cell_volume 13085.1(13)
_computing_cell_refinement 'SAINT v8.34A (Bruker, 2013)'
_computing_data_reduction 'SAINT v8.34A (Bruker, 2013)'
_computing_molecular_graphics 'Olex2 (Dolomanov et al., 2009)'
_computing_publication_material 'Olex2 (Dolomanov et al., 2009)'
_computing_structure_refinement 'SHELXL-97 (Sheldrick, 1997)'
_computing_structure_solution 'SHELXS-97 (Sheldrick, 1990)'
_diffrn_ambient_temperature 296(2)
_diffrn_measured_fraction_theta_full 0.998
_diffrn_measured_fraction_theta_max 0.998
_diffrn_measurement_device_type 'CCD area detector'
_diffrn_measurement_method 'phi and omega scans'
_diffrn_radiation_monochromator graphite
_diffrn_radiation_source 'fine-focus sealed tube'
_diffrn_radiation_type MoK\a
_diffrn_radiation_wavelength 0.71073
_diffrn_reflns_av_R_equivalents 0.0504
_diffrn_reflns_av_sigmaI/netI 0.0555
_diffrn_reflns_limit_h_max 23
_diffrn_reflns_limit_h_min -23
_diffrn_reflns_limit_k_max 22
_diffrn_reflns_limit_k_min -20
_diffrn_reflns_limit_l_max 36
_diffrn_reflns_limit_l_min -41
_diffrn_reflns_number 85986
_diffrn_reflns_theta_full 25.12
_diffrn_reflns_theta_max 25.12
_diffrn_reflns_theta_min 2.12
_exptl_absorpt_coefficient_mu 0.778
_exptl_absorpt_correction_T_max 0.854
_exptl_absorpt_correction_T_min 0.815
_exptl_absorpt_correction_type multi-scan
_exptl_crystal_colour colourless
_exptl_crystal_density_diffrn 1.086
_exptl_crystal_density_method 'not measured'
_exptl_crystal_description block
_exptl_crystal_F_000 4280
_exptl_crystal_size_max 0.24
_exptl_crystal_size_mid 0.22
_exptl_crystal_size_min 0.2
_refine_diff_density_max 1.673
_refine_diff_density_min -3.090
_refine_diff_density_rms 0.146
_refine_ls_abs_structure_details 'Flack H D (1983), Acta Cryst. A39, 876-881'
_refine_ls_abs_structure_Flack 0.48(4)
_refine_ls_extinction_method none
_refine_ls_goodness_of_fit_ref 1.050
_refine_ls_hydrogen_treatment mixed
_refine_ls_matrix_type full
_refine_ls_number_parameters 1109
_refine_ls_number_reflns 21852
_refine_ls_number_restraints 467
_refine_ls_restrained_S_all 1.051
_refine_ls_R_factor_all 0.0830
_refine_ls_R_factor_gt 0.0736
_refine_ls_shift/su_max 0.003
_refine_ls_shift/su_mean 0.000
_refine_ls_structure_factor_coef Fsqd
_refine_ls_weighting_details 'calc w=1/[\s^2^(Fo^2^)+(0.0654P)^2^+123.5862P] where P=(Fo^2^+2Fc^2^)/3'
_refine_ls_weighting_scheme calc
_refine_ls_wR_factor_gt 0.1774
_refine_ls_wR_factor_ref 0.1819
_reflns_number_gt 18981
_reflns_number_total 21852
_reflns_threshold_expression >2sigma(I)
_cod_data_source_file c6ce01818a2.cif
_cod_data_source_block a_sq_s_sq_s_sq_d
_cod_depositor_comments 'Adding full bibliography for 7226626--7226630.cif.'
_cod_original_cell_volume 13084.9(13)
_cod_database_code 7226630

loop_
_symmetry_equiv_pos_as_xyz
'x, y, z'
'-x, -y, z+1/2'
'x+1/2, -y+1/2, z'
'-x+1/2, y+1/2, z+1/2'

loop_
_atom_site_label
_atom_site_type_symbol
_atom_site_fract_x
_atom_site_fract_y
_atom_site_fract_z
_atom_site_U_iso_or_equiv
_atom_site_adp_type
_atom_site_occupancy
_atom_site_symmetry_multiplicity
_atom_site_calc_flag
_atom_site_refinement_flags
C1 C 0.7209(5) 0.3411(6) 0.6770(3) 0.032(2) Uani 1 1 d U
C2 C 0.6830(5) 0.4112(6) 0.6780(3) 0.038(2) Uani 1 1 d U
C02B C 0.9733(5) 0.2685(6) 0.6289(3) 0.033(2) Uani 1 1 d U
C3 C 0.6790(5) 0.4492(6) 0.7116(3) 0.035(2) Uani 1 1 d U
H3 H 0.6998 0.4310 0.7332 0.042 Uiso 1 1 calc R
C4 C 0.6448(5) 0.5140(6) 0.7142(3) 0.031(2) Uani 1 1 d U
H4 H 0.6423 0.5389 0.7371 0.038 Uiso 1 1 calc R
C5 C 0.6137(5) 0.5410(6) 0.6808(3) 0.032(2) Uani 1 1 d U
C6 C 0.6195(6) 0.5042(7) 0.6470(3) 0.049(3) Uani 1 1 d U
H6 H 0.6007 0.5231 0.6250 0.058 Uiso 1 1 calc R
C7 C 0.6527(6) 0.4398(7) 0.6456(3) 0.048(3) Uani 1 1 d U
H7 H 0.6550 0.4149 0.6227 0.057 Uiso 1 1 calc R
C8 C 0.5722(5) 0.6087(6) 0.6830(3) 0.031(2) Uani 1 1 d U
C9 C 0.7354(5) 0.1090(5) 0.6667(3) 0.029(2) Uani 1 1 d U
C10 C 0.6988(5) 0.0374(6) 0.6703(3) 0.031(2) Uani 1 1 d U
C11 C 0.6915(6) -0.0088(7) 0.6395(3) 0.044(3) Uani 1 1 d U
H11 H 0.7112 0.0024 0.6163 0.052 Uiso 1 1 calc R
C12 C 0.6553(6) -0.0710(6) 0.6435(3) 0.036(2) Uani 1 1 d U
H12 H 0.6486 -0.1008 0.6226 0.043 Uiso 1 1 calc R
C13 C 0.6286(4) -0.0896(5) 0.6787(3) 0.0270(19) Uani 1 1 d U
C14 C 0.6355(4) -0.0446(5) 0.7097(3) 0.027(2) Uani 1 1 d U
H14 H 0.6164 -0.0566 0.7330 0.033 Uiso 1 1 calc R
C15 C 0.6707(5) 0.0175(6) 0.7057(3) 0.033(2) Uani 1 1 d U
H15 H 0.6763 0.0475 0.7266 0.040 Uiso 1 1 calc R
C16 C 0.5908(5) -0.1596(6) 0.6828(3) 0.031(2) Uani 1 1 d U
C17 C 0.8334(5) 0.1402(6) 0.5271(3) 0.029(2) Uani 1 1 d U
C18 C 0.8665(5) 0.0667(6) 0.5300(3) 0.028(2) Uani 1 1 d U
C19 C 0.8882(6) 0.0330(6) 0.4970(3) 0.037(2) Uani 1 1 d U
H19 H 0.8795 0.0529 0.4733 0.045 Uiso 1 1 calc R
C20 C 0.9236(6) -0.0315(6) 0.5002(3) 0.044(3) Uani 1 1 d U
H20 H 0.9412 -0.0530 0.4785 0.053 Uiso 1 1 calc R
C21 C 0.9323(5) -0.0633(6) 0.5349(3) 0.030(2) Uani 1 1 d U
C22 C 0.9087(6) -0.0332(6) 0.5660(3) 0.039(2) Uani 1 1 d U
H22 H 0.9133 -0.0563 0.5894 0.047 Uiso 1 1 calc R
C23 C 0.8758(6) 0.0352(7) 0.5641(3) 0.043(3) Uani 1 1 d U
H23 H 0.8610 0.0576 0.5862 0.051 Uiso 1 1 calc R
C24 C 0.9694(5) -0.1333(6) 0.5388(3) 0.036(2) Uani 1 1 d U
C25 C 0.6853(6) 0.2562(7) 0.4364(4) 0.043(3) Uani 1 1 d U
C26 C 0.6537(7) 0.2570(7) 0.3966(4) 0.043(3) Uani 1 1 d U
C27 C 0.5965(6) 0.2190(8) 0.3917(3) 0.049(3) Uani 1 1 d U
H27 H 0.5768 0.1944 0.4119 0.059 Uiso 1 1 calc R
C28 C 0.5677(6) 0.2179(7) 0.3548(4) 0.050(3) Uani 1 1 d U
H28 H 0.5324 0.1872 0.3492 0.060 Uiso 1 1 calc R
C29 C 0.5936(5) 0.2645(5) 0.3263(3) 0.026(2) Uani 1 1 d U
C30 C 0.6460(6) 0.3054(7) 0.3345(4) 0.043(3) Uani 1 1 d U
H30 H 0.6614 0.3381 0.3165 0.051 Uiso 1 1 calc R
C31 C 0.6781(6) 0.3002(7) 0.3691(4) 0.046(3) Uani 1 1 d U
H31 H 0.7167 0.3267 0.3735 0.056 Uiso 1 1 calc R
C32 C 0.5567(5) 0.2653(6) 0.2884(3) 0.031(2) Uani 1 1 d U
C33 C 0.8258(6) 0.3685(6) 0.5487(3) 0.038(2) Uani 1 1 d U
C34 C 0.8600(5) 0.4394(6) 0.5523(3) 0.037(2) Uani 1 1 d U
C35 C 0.8740(8) 0.4721(7) 0.5891(4) 0.061(4) Uani 1 1 d U
H35 H 0.8603 0.4493 0.6114 0.073 Uiso 1 1 calc R
C36 C 0.9078(7) 0.5373(7) 0.5911(4) 0.052(3) Uani 1 1 d U
H36 H 0.9177 0.5578 0.6146 0.062 Uiso 1 1 calc R
C37 C 0.9255(5) 0.5695(6) 0.5594(3) 0.035(2) Uani 1 1 d U
C38 C 0.9126(5) 0.5417(6) 0.5234(3) 0.035(2) Uani 1 1 d U
H38 H 0.9253 0.5677 0.5019 0.042 Uiso 1 1 calc R
C39 C 0.8814(6) 0.4767(6) 0.5190(4) 0.044(3) Uani 1 1 d U
H39 H 0.8743 0.4574 0.4949 0.053 Uiso 1 1 calc R
C40 C 0.9634(5) 0.6419(6) 0.5617(3) 0.029(2) Uani 1 1 d U
C41 C 0.9177(5) 0.2731(6) 0.6571(3) 0.034(2) Uani 1 1 d U
C42 C 1.0305(5) 0.3125(6) 0.6317(3) 0.038(3) Uani 1 1 d U
H42 H 1.0319 0.3482 0.6502 0.045 Uiso 1 1 calc R
C43 C 1.0834(5) 0.3039(5) 0.6079(3) 0.028(2) Uani 1 1 d U
H43 H 1.1193 0.3356 0.6093 0.033 Uiso 1 1 calc R
C45 C 1.0265(5) 0.2001(6) 0.5771(3) 0.032(2) Uani 1 1 d U
H45 H 1.0260 0.1641 0.5588 0.038 Uiso 1 1 calc R
C46 C 0.9718(5) 0.2097(6) 0.6011(3) 0.038(3) Uani 1 1 d U
H46 H 0.9350 0.1794 0.5995 0.045 Uiso 1 1 calc R
C47 C 1.0845(5) 0.2467(6) 0.5809(4) 0.033(2) Uani 1 1 d U
C48 C 1.1431(5) 0.2357(7) 0.5553(3) 0.033(2) Uani 1 1 d U
C49 C 1.1607(5) 0.7357(8) 0.5715(3) 0.040(3) Uani 1 1 d U
C50 C 1.2189(5) 0.7493(6) 0.5973(3) 0.031(2) Uani 1 1 d U
C51 C 1.2206(5) 0.7993(6) 0.6224(3) 0.037(2) Uani 1 1 d U
H51 H 1.1835 0.8288 0.6255 0.044 Uiso 1 1 calc R
C52 C 1.2783(5) 0.8107(6) 0.6457(3) 0.039(3) Uani 1 1 d U
H52 H 1.2805 0.8505 0.6616 0.047 Uiso 1 1 calc R
C53 C 1.3286(5) 0.7644(6) 0.6446(3) 0.033(2) Uani 1 1 d U
C54 C 1.3288(5) 0.7068(6) 0.6182(3) 0.034(2) Uani 1 1 d U
H54 H 1.3654 0.6762 0.6166 0.041 Uiso 1 1 calc R
C55 C 1.2742(5) 0.6968(6) 0.5952(3) 0.036(2) Uani 1 1 d U
H55 H 1.2721 0.6580 0.5786 0.043 Uiso 1 1 calc R
C56 C 1.3878(5) 0.7707(7) 0.6712(4) 0.040(3) Uani 1 1 d U
C57 C 1.1121(5) 0.7387(7) 0.4489(3) 0.036(2) Uani 1 1 d DU
C58 C 1.1359(5) 0.7412(7) 0.4071(3) 0.035(2) Uani 1 1 d DU
C59 C 1.1846(6) 0.7846(8) 0.3955(3) 0.049(3) Uani 1 1 d U
H59 H 1.2078 0.8116 0.4134 0.059 Uiso 1 1 calc R
C60 C 1.2019(5) 0.7907(6) 0.3565(3) 0.039(3) Uani 1 1 d U
H60 H 1.2354 0.8217 0.3485 0.047 Uiso 1 1 calc R
C61 C 1.1675(5) 0.7493(6) 0.3314(3) 0.036(2) Uani 1 1 d U
C62 C 1.1173(6) 0.6992(6) 0.3446(3) 0.042(3) Uani 1 1 d U
H62 H 1.0954 0.6688 0.3277 0.050 Uiso 1 1 calc R
C63 C 1.1034(6) 0.6978(7) 0.3816(4) 0.047(3) Uani 1 1 d U
H63 H 1.0708 0.6664 0.3905 0.056 Uiso 1 1 calc R
C64 C 1.1807(6) 0.7583(6) 0.2894(4) 0.042(2) Uani 1 1 d U
C65 C 1.4671(8) 0.9957(10) 0.7210(6) 0.093(5) Uani 1 1 d U
H65A H 1.4713 1.0296 0.7005 0.139 Uiso 1 1 calc R
H65B H 1.4764 0.9483 0.7117 0.139 Uiso 1 1 calc R
H65C H 1.4983 1.0077 0.7408 0.139 Uiso 1 1 calc R
C66 C 1.3920(8) 1.0652(7) 0.7553(5) 0.066(4) Uani 1 1 d U
H66A H 1.3903 1.1032 0.7369 0.099 Uiso 1 1 calc R
H66B H 1.4297 1.0723 0.7718 0.099 Uiso 1 1 calc R
H66C H 1.3516 1.0652 0.7701 0.099 Uiso 1 1 calc R
C67 C 1.0914(11) 0.3175(11) 0.7363(6) 0.112(6) Uani 1 1 d U
H67A H 1.0536 0.3360 0.7226 0.168 Uiso 1 1 calc R
H67B H 1.1275 0.3088 0.7188 0.168 Uiso 1 1 calc R
H67C H 1.1054 0.3519 0.7550 0.168 Uiso 1 1 calc R
C68 C 1.1348(11) 0.2233(14) 0.7753(7) 0.128(7) Uani 1 1 d U
H68A H 1.1573 0.1889 0.7595 0.192 Uiso 1 1 calc R
H68B H 1.1227 0.2012 0.7990 0.192 Uiso 1 1 calc R
H68C H 1.1641 0.2632 0.7801 0.192 Uiso 1 1 calc R
C69 C 1.1966(16) 0.4591(18) 0.5195(10) 0.173(9) Uani 1 1 d U
C70 C 1.1048(15) 0.5405(18) 0.4890(9) 0.158(9) Uani 1 1 d U
C71 C 0.7575(7) -0.1674(9) 0.7414(5) 0.085(5) Uani 1 1 d DU
H71A H 0.7684 -0.1974 0.7200 0.128 Uiso 1 1 calc R
H71B H 0.7980 -0.1518 0.7535 0.128 Uiso 1 1 calc R
H71C H 0.7327 -0.1264 0.7328 0.128 Uiso 1 1 calc R
C72 C 0.6897(6) -0.1478(8) 0.7936(4) 0.064(4) Uani 1 1 d DU
H72A H 0.7203 -0.1084 0.7911 0.096 Uiso 1 1 calc R
H72B H 0.6866 -0.1617 0.8199 0.096 Uiso 1 1 calc R
H72C H 0.6464 -0.1336 0.7846 0.096 Uiso 1 1 calc R
C73 C 0.8877(7) 0.0736(8) 0.7205(5) 0.064(3) Uani 1 1 d U
C74 C 0.8436(9) 0.0381(12) 0.7560(6) 0.105(7) Uani 1 1 d U
H74A H 0.8107 0.0059 0.7459 0.158 Uiso 1 1 calc R
H74B H 0.8217 0.0757 0.7700 0.158 Uiso 1 1 calc R
H74C H 0.8730 0.0123 0.7728 0.158 Uiso 1 1 calc R
C75 C 0.8942(11) -0.0538(8) 0.6977(5) 0.104(7) Uani 1 1 d U
H75A H 0.8957 -0.0725 0.7231 0.156 Uiso 1 1 calc R
H75B H 0.9272 -0.0776 0.6823 0.156 Uiso 1 1 calc R
H75C H 0.8506 -0.0618 0.6870 0.156 Uiso 1 1 calc R
C76 C 0.9426(10) 0.0559(11) 0.6653(5) 0.095(6) Uani 1 1 d U
H76A H 0.9103 0.0754 0.6480 0.142 Uiso 1 1 calc R
H76B H 0.9663 0.0173 0.6531 0.142 Uiso 1 1 calc R
H76C H 0.9737 0.0927 0.6726 0.142 Uiso 1 1 calc R
Ca1 Ca 0.77774(9) 0.23396(11) 0.60644(5) 0.0206(4) Uani 1 1 d U
Cd1 Cd 0.81886(3) 0.22973(4) 0.71112(2) 0.02910(18) Uani 1 1 d U
O1 O 0.7520(4) 0.3239(4) 0.7058(2) 0.0473(19) Uani 1 1 d U
N1 N 1.3985(5) 0.9983(6) 0.7362(3) 0.055(3) Uani 1 1 d U
H1A H 1.3685 0.9950 0.7172 0.067 Uiso 1 1 calc R
H1B H 1.3917 0.9618 0.7526 0.067 Uiso 1 1 calc R
O1W O 0.9130(8) 0.2623(9) 0.4306(5) 0.130(6) Uani 1 1 d U
Ca2 Ca 1.01954(9) 0.77118(10) 0.61684(5) 0.0195(4) Uani 1 1 d U
Cd2 Cd 0.74735(3) 0.25795(4) 0.50412(2) 0.02292(16) Uani 1 1 d U
O2 O 0.7163(4) 0.3041(4) 0.6473(2) 0.0361(16) Uani 1 1 d U
N2 N 1.1213(11) 0.4829(12) 0.5185(7) 0.151(7) Uani 1 1 d U
H2A H 1.0960 0.4440 0.5136 0.181 Uiso 1 1 calc R
H2B H 1.1099 0.4993 0.5416 0.181 Uiso 1 1 calc R
O2W O 1.3174(9) 0.9180(10) 0.3065(5) 0.150(6) Uani 1 1 d U
Cd3 Cd 1.06044(3) 0.74530(4) 0.51810(2) 0.02254(15) Uani 1 1 d U
O3 O 0.5644(3) 0.6385(4) 0.7154(2) 0.0406(18) Uani 1 1 d U
N3 N 1.0727(5) 0.2495(7) 0.7553(4) 0.063(3) Uani 1 1 d U
H3A H 1.0588 0.2170 0.7381 0.076 Uiso 1 1 calc R
H3B H 1.0396 0.2570 0.7722 0.076 Uiso 1 1 calc R
Cd4 Cd 0.49941(3) 0.73430(4) 0.71908(2) 0.02285(15) Uani 1 1 d U
O4 O 0.5509(4) 0.6327(5) 0.6522(2) 0.052(2) Uani 1 1 d U
N4 N 0.7146(8) -0.2107(9) 0.7703(5) 0.108(5) Uani 1 1 d DU
H4A H 0.6811 -0.2347 0.7589 0.129 Uiso 1 1 calc R
H4B H 0.7395 -0.2413 0.7842 0.129 Uiso 1 1 calc R
N5 N 0.9092(6) 0.0292(6) 0.6985(4) 0.065(3) Uani 1 1 d U
O5 O 0.7462(4) 0.1435(4) 0.6974(2) 0.0385(17) Uani 1 1 d U
O6 O 0.7513(4) 0.1262(4) 0.6336(2) 0.0471(19) Uani 1 1 d U
O7 O 0.5650(4) -0.1720(4) 0.7151(2) 0.0394(18) Uani 1 1 d U
O8 O 0.5837(4) -0.2016(5) 0.6538(2) 0.043(2) Uani 1 1 d U
O9 O 0.8295(3) 0.1765(4) 0.5571(2) 0.0373(17) Uani 1 1 d U
O10 O 0.8106(4) 0.1583(4) 0.4963(2) 0.0368(17) Uani 1 1 d U
O11 O 0.9709(3) -0.1627(4) 0.5701(2) 0.0331(16) Uani 1 1 d U
O12 O 1.0008(4) -0.1561(4) 0.5086(2) 0.047(2) Uani 1 1 d U
O13 O 0.7324(4) 0.3002(5) 0.4428(2) 0.047(2) Uani 1 1 d U
O14 O 0.6695(4) 0.2082(5) 0.4596(2) 0.047(2) Uani 1 1 d U
O15 O 0.5761(4) 0.3124(4) 0.2649(2) 0.0363(17) Uani 1 1 d U
O16 O 0.5116(4) 0.2226(5) 0.2807(2) 0.050(2) Uani 1 1 d U
O17 O 0.8138(4) 0.3468(4) 0.5155(2) 0.0421(18) Uani 1 1 d U
O18 O 0.8078(4) 0.3379(5) 0.5788(2) 0.0499(19) Uani 1 1 d U
O19 O 0.9739(4) 0.6685(4) 0.5919(2) 0.0395(18) Uani 1 1 d U
O20 O 0.9860(4) 0.6640(5) 0.5302(2) 0.054(2) Uani 1 1 d U
O21 O 0.8642(3) 0.2391(5) 0.6501(2) 0.0427(19) Uani 1 1 d U
O22 O 0.9262(4) 0.3078(6) 0.6852(3) 0.066(3) Uani 1 1 d U
O23 O 1.1408(3) 0.1891(5) 0.5310(2) 0.049(2) Uani 1 1 d U
O24 O 1.1930(3) 0.2753(4) 0.5593(2) 0.0333(17) Uani 1 1 d U
O25 O 1.1597(4) 0.6865(4) 0.5472(2) 0.0391(17) Uani 1 1 d U
O26 O 1.1116(3) 0.7824(4) 0.5743(2) 0.0308(15) Uani 1 1 d U
O27 O 1.4366(4) 0.7283(5) 0.6652(2) 0.0395(19) Uani 1 1 d U
O28 O 1.3843(4) 0.8116(4) 0.6992(3) 0.046(2) Uani 1 1 d U
O29 O 1.0713(4) 0.6914(5) 0.4585(2) 0.051(2) Uani 1 1 d U
O30 O 1.1370(4) 0.7834(5) 0.4711(2) 0.046(2) Uani 1 1 d U
O31 O 1.1434(4) 0.7240(5) 0.2664(2) 0.052(2) Uani 1 1 d U
O32 O 1.2266(4) 0.7984(5) 0.2776(2) 0.0425(19) Uani 1 1 d U
O33 O 0.8971(4) 0.1370(5) 0.7204(3) 0.051(2) Uani 1 1 d U

loop_
_atom_site_aniso_label
_atom_site_aniso_U_11
_atom_site_aniso_U_22
_atom_site_aniso_U_33
_atom_site_aniso_U_23
_atom_site_aniso_U_13
_atom_site_aniso_U_12
C1 0.028(5) 0.040(6) 0.027(5) -0.001(4) -0.004(4) 0.007(4)
C2 0.038(6) 0.045(6) 0.031(6) -0.001(4) -0.002(5) 0.013(5)
C02B 0.021(4) 0.054(7) 0.024(6) -0.009(5) -0.002(4) -0.005(4)
C3 0.034(4) 0.039(4) 0.031(4) 0.006(3) -0.008(3) 0.004(3)
C4 0.032(5) 0.037(5) 0.026(5) 0.001(4) -0.008(4) -0.002(4)
C5 0.037(6) 0.031(5) 0.028(5) 0.006(4) -0.004(4) 0.008(4)
C6 0.059(8) 0.064(8) 0.023(5) -0.002(5) -0.005(5) 0.031(6)
C7 0.055(7) 0.065(8) 0.023(5) 0.001(5) -0.001(5) 0.029(6)
C8 0.025(5) 0.032(5) 0.035(5) 0.003(4) 0.007(4) 0.003(4)
C9 0.033(5) 0.016(4) 0.036(5) 0.013(3) 0.008(4) 0.005(4)
C10 0.033(5) 0.035(5) 0.025(5) 0.016(4) -0.009(4) -0.005(4)
C11 0.048(4) 0.046(4) 0.037(4) 0.000(3) 0.005(4) -0.009(4)
C12 0.052(7) 0.033(6) 0.023(5) -0.003(4) 0.002(5) -0.005(5)
C13 0.018(4) 0.032(5) 0.031(5) 0.000(4) -0.001(4) 0.004(4)
C14 0.030(5) 0.038(5) 0.015(5) 0.004(4) 0.001(4) -0.006(4)
C15 0.034(5) 0.032(5) 0.033(5) 0.007(4) 0.012(4) 0.004(4)
C16 0.015(4) 0.042(6) 0.034(5) 0.009(4) -0.001(4) -0.005(4)
C17 0.024(5) 0.036(5) 0.028(5) 0.005(4) 0.005(4) 0.005(4)
C18 0.025(5) 0.031(5) 0.026(5) 0.001(3) -0.004(4) 0.006(4)
C19 0.052(7) 0.038(6) 0.021(5) -0.004(4) -0.002(5) 0.013(5)
C20 0.073(8) 0.037(6) 0.022(5) 0.010(5) -0.001(6) 0.020(5)
C21 0.033(5) 0.030(5) 0.028(5) 0.005(4) -0.003(4) 0.001(4)
C22 0.047(6) 0.044(6) 0.027(5) 0.008(4) 0.002(5) 0.009(5)
C23 0.058(7) 0.048(7) 0.022(5) 0.005(4) 0.013(5) 0.010(5)
C24 0.029(5) 0.034(6) 0.044(6) 0.008(4) -0.002(5) 0.003(4)
C25 0.027(6) 0.054(7) 0.049(6) -0.004(5) -0.026(5) 0.014(4)
C26 0.049(7) 0.048(8) 0.032(6) -0.008(5) -0.018(5) 0.003(5)
C27 0.045(7) 0.081(10) 0.022(6) 0.025(6) -0.015(5) -0.013(6)
C28 0.053(7) 0.060(8) 0.037(6) 0.015(6) -0.026(5) -0.026(6)
C29 0.022(4) 0.021(5) 0.034(5) 0.003(4) -0.004(4) 0.006(4)
C30 0.039(6) 0.047(7) 0.042(6) 0.005(5) -0.003(5) -0.015(5)
C31 0.039(6) 0.061(8) 0.039(6) -0.008(5) -0.003(5) -0.004(5)
C32 0.021(5) 0.050(7) 0.020(5) -0.005(4) 0.013(4) -0.008(4)
C33 0.064(8) 0.014(5) 0.037(5) -0.001(4) -0.003(5) 0.002(4)
C34 0.035(6) 0.037(6) 0.038(6) 0.000(4) 0.001(5) -0.019(5)
C35 0.108(12) 0.036(7) 0.038(6) -0.011(5) 0.027(7) -0.021(7)
C36 0.079(9) 0.043(7) 0.033(6) -0.012(5) 0.015(6) -0.023(6)
C37 0.032(6) 0.037(6) 0.034(5) -0.009(4) 0.007(5) -0.005(4)
C38 0.042(4) 0.031(4) 0.033(4) 0.003(3) 0.000(4) -0.006(3)
C39 0.053(7) 0.050(6) 0.031(5) -0.015(5) 0.004(6) -0.018(5)
C40 0.028(5) 0.032(5) 0.028(5) 0.001(4) 0.002(4) -0.011(4)
C41 0.024(4) 0.042(7) 0.035(6) 0.000(4) 0.005(4) 0.002(4)
C42 0.030(5) 0.044(7) 0.039(6) -0.024(5) 0.000(4) 0.004(4)
C43 0.024(4) 0.010(5) 0.048(7) -0.004(4) 0.002(4) -0.008(4)
C45 0.018(4) 0.028(6) 0.049(7) -0.014(5) -0.007(4) 0.004(4)
C46 0.024(5) 0.044(7) 0.045(7) -0.015(5) 0.005(4) -0.006(4)
C47 0.020(4) 0.030(6) 0.051(7) -0.005(4) -0.002(4) -0.001(4)
C48 0.034(5) 0.056(7) 0.009(5) 0.012(4) -0.004(4) -0.009(5)
C49 0.018(4) 0.085(9) 0.016(5) -0.003(5) 0.004(3) 0.010(5)
C50 0.018(4) 0.055(7) 0.020(5) -0.004(4) 0.002(4) 0.016(4)
C51 0.028(4) 0.046(4) 0.037(4) -0.004(3) 0.001(3) 0.006(3)
C52 0.041(6) 0.039(7) 0.037(7) -0.014(5) -0.005(5) 0.015(5)
C53 0.028(5) 0.040(6) 0.032(6) -0.002(4) 0.001(4) 0.002(4)
C54 0.024(4) 0.034(4) 0.045(4) -0.010(3) -0.003(3) 0.013(3)
C55 0.028(5) 0.034(6) 0.044(7) -0.014(5) -0.001(4) 0.006(4)
C56 0.019(5) 0.068(8) 0.033(6) -0.005(5) 0.011(4) 0.001(5)
C57 0.029(5) 0.054(7) 0.026(5) -0.004(5) 0.003(4) -0.004(5)
C58 0.026(5) 0.054(7) 0.026(4) 0.007(4) -0.006(4) -0.007(4)
C59 0.053(7) 0.062(9) 0.031(5) 0.004(5) -0.003(5) -0.010(6)
C60 0.030(5) 0.044(7) 0.042(6) -0.018(5) 0.014(4) -0.002(4)
C61 0.027(5) 0.039(6) 0.040(5) -0.006(5) 0.005(4) -0.006(4)
C62 0.050(4) 0.034(4) 0.041(4) -0.007(3) 0.002(4) -0.010(4)
C63 0.053(5) 0.042(5) 0.044(4) -0.002(4) 0.012(4) -0.012(4)
C64 0.044(6) 0.038(7) 0.045(6) 0.007(5) 0.001(5) 0.000(5)
C65 0.078(7) 0.093(9) 0.107(9) -0.019(8) 0.016(7) 0.003(7)
C66 0.083(10) 0.041(7) 0.073(10) -0.007(6) 0.006(8) -0.009(7)
C67 0.115(10) 0.102(9) 0.118(10) 0.019(7) 0.005(8) -0.018(8)
C68 0.107(10) 0.139(11) 0.137(11) 0.013(8) -0.032(8) 0.013(8)
C69 0.162(10) 0.177(13) 0.180(13) 0.006(9) 0.003(9) 0.005(9)
C70 0.168(12) 0.152(12) 0.154(12) 0.004(8) -0.002(9) 0.004(9)
C71 0.042(8) 0.086(13) 0.128(14) 0.027(10) -0.011(7) 0.023(7)
C72 0.038(7) 0.095(11) 0.060(9) 0.014(7) -0.024(6) -0.004(7)
C73 0.067(8) 0.048(6) 0.076(9) 0.005(6) -0.009(7) 0.020(6)
C74 0.075(11) 0.130(16) 0.110(14) 0.060(13) 0.021(10) 0.017(11)
C75 0.170(19) 0.040(7) 0.101(15) 0.008(8) 0.010(13) 0.045(9)
C76 0.108(14) 0.102(13) 0.074(11) 0.026(10) 0.008(9) 0.039(11)
Ca1 0.0158(9) 0.0265(11) 0.0195(10) 0.0019(7) 0.0024(7) 0.0014(7)
Cd1 0.0238(3) 0.0378(4) 0.0257(4) 0.0031(3) -0.0043(3) 0.0004(3)
O1 0.055(5) 0.045(4) 0.042(5) -0.003(4) -0.012(4) 0.006(3)
N1 0.057(6) 0.057(7) 0.052(7) -0.020(5) -0.012(5) 0.018(5)
O1W 0.129(8) 0.124(9) 0.136(9) 0.016(7) 0.040(7) 0.047(7)
Ca2 0.0160(8) 0.0271(11) 0.0156(9) 0.0011(8) -0.0011(7) -0.0023(7)
Cd2 0.0253(3) 0.0217(3) 0.0217(4) -0.0004(3) -0.0046(3) 0.0038(3)
O2 0.036(4) 0.036(4) 0.036(4) -0.008(3) 0.002(3) 0.009(3)
N2 0.154(8) 0.149(8) 0.150(8) -0.001(5) -0.009(5) -0.001(5)
O2W 0.133(9) 0.167(10) 0.151(10) 0.018(8) 0.021(8) 0.015(8)
Cd3 0.0236(3) 0.0277(4) 0.0164(3) -0.0027(3) 0.0044(3) -0.0027(3)
O3 0.041(4) 0.044(4) 0.037(4) 0.010(4) 0.020(4) 0.016(3)
N3 0.035(5) 0.070(8) 0.084(9) 0.005(6) -0.008(6) -0.003(5)
Cd4 0.0218(3) 0.0259(3) 0.0208(4) -0.0019(3) 0.0054(3) -0.0033(3)
O4 0.056(5) 0.058(6) 0.042(4) 0.014(4) 0.000(4) 0.038(4)
N4 0.102(6) 0.115(6) 0.106(6) 0.008(4) -0.010(4) 0.005(5)
N5 0.086(8) 0.044(6) 0.066(7) -0.001(5) -0.013(6) 0.016(6)
O5 0.043(4) 0.030(4) 0.043(4) 0.005(3) -0.012(3) -0.006(3)
O6 0.065(5) 0.034(4) 0.043(4) 0.011(3) 0.015(4) -0.015(4)
O7 0.048(4) 0.032(4) 0.038(4) -0.016(3) 0.016(4) -0.019(3)
O8 0.037(4) 0.063(6) 0.028(4) 0.006(3) -0.009(3) -0.022(4)
O9 0.029(4) 0.044(4) 0.039(4) 0.005(3) 0.011(3) 0.019(3)
O10 0.046(4) 0.025(4) 0.039(4) -0.002(3) -0.002(3) 0.015(3)
O11 0.035(4) 0.020(4) 0.045(4) 0.009(3) 0.004(3) -0.001(3)
O12 0.054(5) 0.033(4) 0.054(5) 0.011(4) 0.027(4) 0.013(3)
O13 0.046(5) 0.061(6) 0.033(4) 0.006(4) -0.020(4) 0.000(4)
O14 0.034(4) 0.073(6) 0.033(4) 0.001(4) -0.018(3) 0.001(4)
O15 0.040(4) 0.024(4) 0.045(5) 0.003(3) -0.008(3) 0.002(3)
O16 0.052(5) 0.068(6) 0.031(5) 0.009(4) -0.011(4) -0.041(4)
O17 0.052(5) 0.033(4) 0.041(4) -0.004(3) 0.000(4) -0.009(3)
O18 0.067(4) 0.041(3) 0.041(3) 0.003(3) 0.002(3) -0.016(3)
O19 0.054(5) 0.033(4) 0.032(4) 0.001(3) -0.002(4) -0.015(3)
O20 0.059(5) 0.063(6) 0.039(4) -0.006(4) 0.014(4) -0.038(4)
O21 0.008(3) 0.087(6) 0.032(4) 0.015(4) 0.000(2) -0.003(3)
O22 0.043(4) 0.106(7) 0.049(5) -0.027(5) 0.013(4) -0.015(4)
O23 0.014(3) 0.090(7) 0.042(5) -0.012(4) 0.004(3) -0.013(4)
O24 0.012(3) 0.054(5) 0.034(4) -0.002(3) 0.002(3) -0.004(3)
O25 0.033(4) 0.037(4) 0.047(5) -0.009(3) -0.005(3) 0.005(3)
O26 0.028(3) 0.044(4) 0.020(3) 0.007(3) 0.002(3) 0.003(3)
O27 0.030(4) 0.063(5) 0.025(4) 0.010(4) 0.015(3) 0.009(4)
O28 0.037(4) 0.032(4) 0.069(6) -0.016(4) -0.013(4) -0.010(3)
O29 0.068(6) 0.060(6) 0.025(4) -0.004(4) 0.014(3) -0.022(4)
O30 0.055(5) 0.062(6) 0.022(4) -0.005(3) 0.016(3) -0.015(4)
O31 0.056(5) 0.073(7) 0.027(5) -0.017(4) 0.011(4) -0.010(4)
O32 0.047(5) 0.046(5) 0.034(5) -0.002(4) 0.013(4) -0.005(4)
O33 0.037(4) 0.050(4) 0.067(6) 0.006(4) -0.006(4) 0.011(3)

loop_
_atom_type_symbol
_atom_type_description
_atom_type_scat_dispersion_real
_atom_type_scat_dispersion_imag
_atom_type_scat_source
C C 0.0033 0.0016 'International Tables Vol C Tables 4.2.6.8 and 6.1.1.4'
H H 0.0000 0.0000 'International Tables Vol C Tables 4.2.6.8 and 6.1.1.4'
Ca Ca 0.2262 0.3064 'International Tables Vol C Tables 4.2.6.8 and 6.1.1.4'
Cd Cd -0.8075 1.2024 'International Tables Vol C Tables 4.2.6.8 and 6.1.1.4'
N N 0.0061 0.0033 'International Tables Vol C Tables 4.2.6.8 and 6.1.1.4'
O O 0.0106 0.0060 'International Tables Vol C Tables 4.2.6.8 and 6.1.1.4'

loop_
_geom_angle_atom_site_label_1
_geom_angle_atom_site_label_2
_geom_angle_atom_site_label_3
_geom_angle
_geom_angle_site_symmetry_1
_geom_angle_site_symmetry_3
O1 C1 O2 125.4(10) . .
O1 C1 C2 117.2(10) . .
O2 C1 C2 117.4(9) . .
C3 C2 C7 118.4(10) . .
C3 C2 C1 119.7(10) . .
C7 C2 C1 121.9(10) . .
C42 C02B C46 119.8(9) . .
C42 C02B C41 121.6(10) . .
C46 C02B C41 118.0(9) . .
C2 C3 C4 122.0(10) . .
C2 C3 H3 119.0 . .
C4 C3 H3 119.0 . .
C3 C4 C5 118.0(10) . .
C3 C4 H4 121.0 . .
C5 C4 H4 121.0 . .
C6 C5 C4 120.0(10) . .
C6 C5 C8 120.4(9) . .
C4 C5 C8 119.5(10) . .
C7 C6 C5 120.5(11) . .
C7 C6 H6 119.8 . .
C5 C6 H6 119.8 . .
C6 C7 C2 121.0(11) . .
C6 C7 H7 119.5 . .
C2 C7 H7 119.5 . .
O4 C8 O3 125.2(10) . .
O4 C8 C5 116.3(10) . .
O3 C8 C5 118.5(9) . .
O6 C9 O5 128.1(10) . .
O6 C9 C10 114.9(10) . .
O5 C9 C10 117.0(9) . .
C11 C10 C15 118.8(10) . .
C11 C10 C9 121.9(10) . .
C15 C10 C9 119.4(10) . .
C12 C11 C10 119.9(11) . .
C12 C11 H11 120.0 . .
C10 C11 H11 120.0 . .
C11 C12 C13 120.1(10) . .
C11 C12 H12 119.9 . .
C13 C12 H12 119.9 . .
C14 C13 C12 120.8(10) . .
C14 C13 C16 119.9(9) . .
C12 C13 C16 119.3(9) . .
C15 C14 C13 119.1(10) . .
C15 C14 H14 120.5 . .
C13 C14 H14 120.5 . .
C14 C15 C10 121.2(10) . .
C14 C15 H15 119.4 . .
C10 C15 H15 119.4 . .
O7 C16 O8 123.3(9) . .
O7 C16 C13 116.4(10) . .
O8 C16 C13 120.2(9) . .
O10 C17 O9 124.9(10) . .
O10 C17 C18 118.0(9) . .
O9 C17 C18 117.0(9) . .
C23 C18 C19 120.0(10) . .
C23 C18 C17 120.8(10) . .
C19 C18 C17 119.1(9) . .
C18 C19 C20 118.8(11) . .
C18 C19 H19 120.6 . .
C20 C19 H19 120.6 . .
C21 C20 C19 120.6(11) . .
C21 C20 H20 119.7 . .
C19 C20 H20 119.7 . .
C22 C21 C20 120.7(10) . .
C22 C21 C24 118.1(10) . .
C20 C21 C24 121.3(10) . .
C21 C22 C23 120.2(10) . .
C21 C22 H22 119.9 . .
C23 C22 H22 119.9 . .
C18 C23 C22 119.5(10) . .
C18 C23 H23 120.2 . .
C22 C23 H23 120.2 . .
O11 C24 O12 124.8(10) . .
O11 C24 C21 118.5(10) . .
O12 C24 C21 116.5(9) . .
O14 C25 O13 122.3(11) . .
O14 C25 C26 119.7(11) . .
O13 C25 C26 117.5(12) . .
C31 C26 C27 121.7(11) . .
C31 C26 C25 120.6(12) . .
C27 C26 C25 117.3(12) . .
C26 C27 C28 117.7(11) . .
C26 C27 H27 121.2 . .
C28 C27 H27 121.2 . .
C27 C28 C29 119.2(11) . .
C27 C28 H28 120.4 . .
C29 C28 H28 120.4 . .
C30 C29 C28 119.0(11) . .
C30 C29 C32 124.6(10) . .
C28 C29 C32 116.4(9) . .
C29 C30 C31 121.3(12) . .
C29 C30 H30 119.4 . .
C31 C30 H30 119.4 . .
C26 C31 C30 120.4(12) . .
C26 C31 H31 119.8 . .
C30 C31 H31 119.8 . .
O16 C32 O15 121.8(11) . .
O16 C32 C29 122.8(10) . .
O15 C32 C29 115.4(9) . .
O16 C32 Cd4 59.7(6) . 2_664
O15 C32 Cd4 62.2(6) . 2_664
C29 C32 Cd4 175.6(7) . 2_664
O18 C33 O17 125.4(11) . .
O18 C33 C34 117.7(10) . .
O17 C33 C34 116.8(10) . .
C39 C34 C35 117.9(10) . .
C39 C34 C33 120.0(10) . .
C35 C34 C33 122.1(10) . .
C36 C35 C34 120.1(11) . .
C36 C35 H35 119.9 . .
C34 C35 H35 119.9 . .
C37 C36 C35 119.2(12) . .
C37 C36 H36 120.4 . .
C35 C36 H36 120.4 . .
C36 C37 C38 123.4(11) . .
C36 C37 C40 119.2(10) . .
C38 C37 C40 117.4(10) . .
C39 C38 C37 121.0(11) . .
C39 C38 H38 119.5 . .
C37 C38 H38 119.5 . .
C38 C39 C34 118.3(11) . .
C38 C39 H39 120.9 . .
C34 C39 H39 120.9 . .
O19 C40 O20 125.7(10) . .
O19 C40 C37 119.5(9) . .
O20 C40 C37 114.5(9) . .
O22 C41 O21 123.5(11) . .
O22 C41 C02B 118.3(10) . .
O21 C41 C02B 118.2(10) . .
C43 C42 C02B 121.4(10) . .
C43 C42 H42 119.3 . .
C02B C42 H42 119.3 . .
C42 C43 C47 120.5(9) . .
C42 C43 H43 119.7 . .
C47 C43 H43 119.7 . .
C46 C45 C47 119.6(10) . .
C46 C45 H45 120.2 . .
C47 C45 H45 120.2 . .
C45 C46 C02B 118.8(9) . .
C45 C46 H46 120.6 . .
C02B C46 H46 120.6 . .
C43 C47 C45 119.6(10) . .
C43 C47 C48 121.0(9) . .
C45 C47 C48 119.3(10) . .
O23 C48 O24 122.0(10) . .
O23 C48 C47 119.3(10) . .
O24 C48 C47 118.7(10) . .
O23 C48 Cd2 66.6(6) . 3
O24 C48 Cd2 56.2(5) . 3
C47 C48 Cd2 169.1(8) . 3
O25 C49 O26 121.4(10) . .
O25 C49 C50 123.3(10) . .
O26 C49 C50 115.2(10) . .
C51 C50 C55 119.7(10) . .
C51 C50 C49 123.9(10) . .
C55 C50 C49 116.1(10) . .
C50 C51 C52 121.4(10) . .
C50 C51 H51 119.3 . .
C52 C51 H51 119.3 . .
C53 C52 C51 119.9(11) . .
C53 C52 H52 120.0 . .
C51 C52 H52 120.0 . .
C52 C53 C54 120.9(10) . .
C52 C53 C56 121.7(11) . .
C54 C53 C56 117.5(10) . .
C55 C54 C53 119.1(9) . .
C55 C54 H54 120.4 . .
C53 C54 H54 120.4 . .
C54 C55 C50 118.4(10) . .
C54 C55 H55 120.8 . .
C50 C55 H55 120.8 . .
O28 C56 O27 123.6(11) . .
O28 C56 C53 119.4(10) . .
O27 C56 C53 116.7(11) . .
O30 C57 O29 124.3(10) . .
O30 C57 C58 117.0(10) . .
O29 C57 C58 118.6(10) . .
C59 C58 C63 120.4(11) . .
C59 C58 C57 122.3(10) . .
C63 C58 C57 117.2(10) . .
C58 C59 C60 121.6(12) . .
C58 C59 H59 119.2 . .
C60 C59 H59 119.2 . .
C61 C60 C59 117.3(11) . .
C61 C60 H60 121.3 . .
C59 C60 H60 121.3 . .
C60 C61 C62 120.4(11) . .
C60 C61 C64 119.0(10) . .
C62 C61 C64 120.6(10) . .
C63 C62 C61 118.2(11) . .
C63 C62 H62 120.9 . .
C61 C62 H62 120.9 . .
C62 C63 C58 121.8(12) . .
C62 C63 H63 119.1 . .
C58 C63 H63 119.1 . .
O32 C64 O31 121.3(12) . .
O32 C64 C61 121.2(11) . .
O31 C64 C61 117.5(10) . .
O32 C64 Cd1 67.6(7) . 2_764
O31 C64 Cd1 53.9(6) . 2_764
C61 C64 Cd1 169.9(8) . 2_764
N1 C65 H65A 109.5 . .
N1 C65 H65B 109.5 . .
H65A C65 H65B 109.5 . .
N1 C65 H65C 109.5 . .
H65A C65 H65C 109.5 . .
H65B C65 H65C 109.5 . .
N1 C66 H66A 109.5 . .
N1 C66 H66B 109.5 . .
H66A C66 H66B 109.5 . .
N1 C66 H66C 109.5 . .
H66A C66 H66C 109.5 . .
H66B C66 H66C 109.5 . .
N3 C67 H67A 109.5 . .
N3 C67 H67B 109.5 . .
H67A C67 H67B 109.5 . .
N3 C67 H67C 109.5 . .
H67A C67 H67C 109.5 . .
H67B C67 H67C 109.5 . .
N3 C68 H68A 109.5 . .
N3 C68 H68B 109.5 . .
H68A C68 H68B 109.5 . .
N3 C68 H68C 109.5 . .
H68A C68 H68C 109.5 . .
H68B C68 H68C 109.5 . .
N4 C71 H71A 109.5 . .
N4 C71 H71B 109.5 . .
H71A C71 H71B 109.5 . .
N4 C71 H71C 109.5 . .
H71A C71 H71C 109.5 . .
H71B C71 H71C 109.5 . .
N4 C72 H72A 109.5 . .
N4 C72 H72B 109.5 . .
H72A C72 H72B 109.5 . .
N4 C72 H72C 109.5 . .
H72A C72 H72C 109.5 . .
H72B C72 H72C 109.5 . .
O33 C73 N5 128.2(17) . .
O33 C73 C74 118.5(15) . .
N5 C73 C74 113.2(15) . .
C73 C74 H74A 109.5 . .
C73 C74 H74B 109.5 . .
H74A C74 H74B 109.5 . .
C73 C74 H74C 109.5 . .
H74A C74 H74C 109.5 . .
H74B C74 H74C 109.5 . .
N5 C75 H75A 109.5 . .
N5 C75 H75B 109.5 . .
H75A C75 H75B 109.5 . .
N5 C75 H75C 109.5 . .
H75A C75 H75C 109.5 . .
H75B C75 H75C 109.5 . .
N5 C76 H76A 109.5 . .
N5 C76 H76B 109.5 . .
H76A C76 H76B 109.5 . .
N5 C76 H76C 109.5 . .
H76A C76 H76C 109.5 . .
H76B C76 H76C 109.5 . .
O18 Ca1 O6 177.5(3) . .
O18 Ca1 O9 87.4(3) . .
O6 Ca1 O9 90.5(3) . .
O18 Ca1 O2 85.6(3) . .
O6 Ca1 O2 96.6(3) . .
O9 Ca1 O2 169.3(3) . .
O18 Ca1 O21 92.9(3) . .
O6 Ca1 O21 86.1(3) . .
O9 Ca1 O21 100.6(3) . .
O2 Ca1 O21 87.8(3) . .
O18 Ca1 O24 87.2(3) . 3_455
O6 Ca1 O24 93.6(3) . 3_455
O9 Ca1 O24 76.1(3) . 3_455
O2 Ca1 O24 95.5(3) . 3_455
O21 Ca1 O24 176.7(3) . 3_455
O18 Ca1 Cd2 61.1(2) . .
O6 Ca1 Cd2 118.5(2) . .
O9 Ca1 Cd2 52.38(19) . .
O2 Ca1 Cd2 117.0(2) . .
O21 Ca1 Cd2 140.15(19) . .
O24 Ca1 Cd2 37.68(18) 3_455 .
O18 Ca1 Cd1 112.4(2) . .
O6 Ca1 Cd1 68.0(2) . .
O9 Ca1 Cd1 129.2(2) . .
O2 Ca1 Cd1 61.2(2) . .
O21 Ca1 Cd1 35.98(18) . .
O24 Ca1 Cd1 146.53(18) 3_455 .
Cd2 Ca1 Cd1 173.48(6) . .
O1 Cd1 O5 99.2(3) . .
O1 Cd1 O31 88.4(3) . 2_765
O5 Cd1 O31 133.1(3) . 2_765
O1 Cd1 O21 95.6(3) . .
O5 Cd1 O21 96.2(3) . .
O31 Cd1 O21 129.3(3) 2_765 .
O1 Cd1 O33 174.3(3) . .
O5 Cd1 O33 86.2(3) . .
O31 Cd1 O33 86.5(3) 2_765 .
O21 Cd1 O33 85.6(3) . .
O1 Cd1 O32 91.4(3) . 2_765
O5 Cd1 O32 79.5(3) . 2_765
O31 Cd1 O32 53.9(3) 2_765 2_765
O21 Cd1 O32 172.3(3) . 2_765
O33 Cd1 O32 87.7(3) . 2_765
O1 Cd1 C64 91.2(3) . 2_765
O5 Cd1 C64 106.1(3) . 2_765
O31 Cd1 C64 27.1(3) 2_765 2_765
O21 Cd1 C64 155.3(3) . 2_765
O33 Cd1 C64 85.4(3) . 2_765
O32 Cd1 C64 27.0(3) 2_765 2_765
O1 Cd1 Ca1 76.7(2) . .
O5 Cd1 Ca1 70.1(2) . .
O31 Cd1 Ca1 154.9(2) 2_765 .
O21 Cd1 Ca1 35.61(17) . .
O33 Cd1 Ca1 107.2(2) . .
O32 Cd1 Ca1 144.75(17) 2_765 .
C64 Cd1 Ca1 166.3(3) 2_765 .
C1 O1 Cd1 125.5(7) . .
C66 N1 C65 106.6(13) . .
C66 N1 H1A 110.4 . .
C65 N1 H1A 110.4 . .
C66 N1 H1B 110.4 . .
C65 N1 H1B 110.4 . .
H1A N1 H1B 108.6 . .
O8 Ca2 O4 88.9(3) 3 3_565
O8 Ca2 O11 168.1(3) 3 1_565
O4 Ca2 O11 94.9(3) 3_565 1_565
O8 Ca2 O19 88.1(3) 3 .
O4 Ca2 O19 167.9(3) 3_565 .
O11 Ca2 O19 90.4(3) 1_565 .
O8 Ca2 O27 89.3(3) 3 3_465
O4 Ca2 O27 78.3(3) 3_565 3_465
O11 Ca2 O27 102.5(3) 1_565 3_465
O19 Ca2 O27 89.9(3) . 3_465
O8 Ca2 O26 88.4(3) 3 .
O4 Ca2 O26 93.5(3) 3_565 .
O11 Ca2 O26 80.2(3) 1_565 .
O19 Ca2 O26 98.1(3) . .
O27 Ca2 O26 171.5(3) 3_465 .
O8 Ca2 Cd3 110.6(2) 3 .
O4 Ca2 Cd3 124.8(2) 3_565 .
O11 Ca2 Cd3 58.22(19) 1_565 .
O19 Ca2 Cd3 67.10(19) . .
O27 Ca2 Cd3 148.2(2) 3_465 .
O26 Ca2 Cd3 39.67(18) . .
O8 Ca2 Cd4 58.1(2) 3 3_565
O4 Ca2 Cd4 60.6(2) 3_565 3_565
O11 Ca2 Cd4 133.3(2) 1_565 3_565
O19 Ca2 Cd4 108.1(2) . 3_565
O27 Ca2 Cd4 37.9(2) 3_465 3_565
O26 Ca2 Cd4 135.42(18) . 3_565
Cd3 Ca2 Cd4 168.42(6) . 3_565
O17 Cd2 O10 107.9(3) . .
O17 Cd2 O24 109.9(3) . 3_455
O10 Cd2 O24 98.3(3) . 3_455
O17 Cd2 O13 89.5(3) . .
O10 Cd2 O13 103.8(3) . .
O24 Cd2 O13 144.4(3) 3_455 .
O17 Cd2 O14 144.9(3) . .
O10 Cd2 O14 88.1(3) . .
O24 Cd2 O14 98.0(3) 3_455 .
O13 Cd2 O14 55.9(3) . .
O17 Cd2 O23 98.7(3) . 3_455
O10 Cd2 O23 146.6(3) . 3_455
O24 Cd2 O23 52.7(3) 3_455 3_455
O13 Cd2 O23 96.1(3) . 3_455
O14 Cd2 O23 81.2(3) . 3_455
O17 Cd2 C48 108.2(3) . 3_455
O10 Cd2 C48 122.5(3) . 3_455
O24 Cd2 C48 26.7(3) 3_455 3_455
O13 Cd2 C48 119.7(3) . 3_455
O14 Cd2 C48 87.2(3) . 3_455
O23 Cd2 C48 26.2(3) 3_455 3_455
O17 Cd2 Ca1 79.1(2) . .
O10 Cd2 Ca1 85.8(2) . .
O24 Cd2 Ca1 39.02(17) 3_455 .
O13 Cd2 Ca1 167.0(2) . .
O14 Cd2 Ca1 134.4(2) . .
O23 Cd2 Ca1 79.72(19) 3_455 .
C48 Cd2 Ca1 59.4(2) 3_455 .
C1 O2 Ca1 142.5(7) . .
C70 N2 C69 115(2) . .
C70 N2 H2A 108.5 . .
C69 N2 H2A 108.5 . .
C70 N2 H2B 108.5 . .
C69 N2 H2B 108.5 . .
H2A N2 H2B 107.5 . .
O20 Cd3 O12 103.8(3) . 1_565
O20 Cd3 O26 110.1(3) . .
O12 Cd3 O26 96.8(3) 1_565 .
O20 Cd3 O29 86.5(3) . .
O12 Cd3 O29 105.8(3) 1_565 .
O26 Cd3 O29 148.0(3) . .
O20 Cd3 O30 142.4(3) . .
O12 Cd3 O30 89.7(3) 1_565 .
O26 Cd3 O30 102.6(3) . .
O29 Cd3 O30 56.0(3) . .
O20 Cd3 O25 99.2(3) . .
O12 Cd3 O25 149.0(3) 1_565 .
O26 Cd3 O25 55.4(3) . .
O29 Cd3 O25 96.0(3) . .
O30 Cd3 O25 84.3(3) . .
O20 Cd3 Ca2 75.5(2) . .
O12 Cd3 Ca2 84.9(2) 1_565 .
O26 Cd3 Ca2 40.78(17) . .
O29 Cd3 Ca2 160.9(2) . .
O30 Cd3 Ca2 141.4(2) . .
O25 Cd3 Ca2 81.07(19) . .
C8 O3 Cd4 118.4(7) . .
C67 N3 C68 106.2(14) . .
C67 N3 H3A 110.5 . .
C68 N3 H3A 110.5 . .
C67 N3 H3B 110.5 . .
C68 N3 H3B 110.5 . .
H3A N3 H3B 108.7 . .
O7 Cd4 O3 106.7(3) 1_565 .
O7 Cd4 O27 108.5(3) 1_565 1_455
O3 Cd4 O27 103.7(3) . 1_455
O7 Cd4 O16 80.8(3) 1_565 2_665
O3 Cd4 O16 112.9(3) . 2_665
O27 Cd4 O16 137.8(3) 1_455 2_665
O7 Cd4 O15 135.8(3) 1_565 2_665
O3 Cd4 O15 96.8(3) . 2_665
O27 Cd4 O15 101.3(3) 1_455 2_665
O16 Cd4 O15 55.4(3) 2_665 2_665
O7 Cd4 C32 107.8(3) 1_565 2_665
O3 Cd4 C32 107.5(3) . 2_665
O27 Cd4 C32 121.7(3) 1_455 2_665
O16 Cd4 C32 27.3(3) 2_665 2_665
O15 Cd4 C32 28.2(3) 2_665 2_665
O7 Cd4 Ca2 83.9(2) 1_565 3_465
O3 Cd4 Ca2 81.6(2) . 3_465
O27 Cd4 Ca2 39.95(18) 1_455 3_465
O16 Cd4 Ca2 161.4(2) 2_665 3_465
O15 Cd4 Ca2 137.3(2) 2_665 3_465
C32 Cd4 Ca2 161.6(2) 2_665 3_465
C8 O4 Ca2 148.6(8) . 3_465
C72 N4 C71 97.7(13) . .
C72 N4 H4A 112.2 . .
C71 N4 H4A 112.2 . .
C72 N4 H4B 112.2 . .
C71 N4 H4B 112.2 . .
H4A N4 H4B 109.8 . .
C73 N5 C76 116.6(15) . .
C73 N5 C75 128.0(15) . .
C76 N5 C75 114.5(14) . .
C9 O5 Cd1 131.4(7) . .
C9 O6 Ca1 132.3(7) . .
C16 O7 Cd4 116.5(7) . 1_545
C16 O8 Ca2 150.5(7) . 3_455
C17 O9 Ca1 156.6(7) . .
C17 O10 Cd2 109.2(7) . .
C24 O11 Ca2 154.0(7) . 1_545
C24 O12 Cd3 114.1(7) . 1_545
C25 O13 Cd2 92.4(8) . .
C25 O14 Cd2 89.1(7) . .
C32 O15 Cd4 89.7(6) . 2_664
C32 O16 Cd4 93.0(7) . 2_664
C33 O17 Cd2 122.4(7) . .
C33 O18 Ca1 146.5(8) . .
C40 O19 Ca2 139.2(7) . .
C40 O20 Cd3 130.1(7) . .
C41 O21 Ca1 141.3(8) . .
C41 O21 Cd1 100.8(7) . .
Ca1 O21 Cd1 108.4(3) . .
C48 O23 Cd2 87.2(6) . 3
C48 O24 Cd2 97.1(7) . 3
C48 O24 Ca1 127.3(7) . 3
Cd2 O24 Ca1 103.3(3) 3 3
C49 O25 Cd3 88.3(6) . .
C49 O26 Cd3 94.0(6) . .
C49 O26 Ca2 124.5(7) . .
Cd3 O26 Ca2 99.6(3) . .
C56 O27 Cd4 104.8(8) . 1_655
C56 O27 Ca2 130.6(8) . 3_565
Cd4 O27 Ca2 102.1(3) 1_655 3_565
C57 O29 Cd3 90.0(7) . .
C57 O30 Cd3 88.8(6) . .
C64 O31 Cd1 99.1(8) . 2_764
C64 O32 Cd1 85.4(7) . 2_764
C73 O33 Cd1 128.4(8) . .

loop_
_geom_bond_atom_site_label_1
_geom_bond_atom_site_label_2
_geom_bond_distance
_geom_bond_site_symmetry_2
C1 O1 1.231(13) .
C1 O2 1.251(13) .
C1 C2 1.510(15) .
C2 C3 1.378(16) .
C2 C7 1.397(15) .
C02B C42 1.410(15) .
C02B C46 1.468(15) .
C02B C41 1.493(15) .
C3 C4 1.390(14) .
C3 H3 0.9300 .
C4 C5 1.420(14) .
C4 H4 0.9300 .
C5 C6 1.374(16) .
C5 C8 1.512(14) .
C6 C7 1.371(17) .
C6 H6 0.9300 .
C7 H7 0.9300 .
C8 O4 1.245(13) .
C8 O3 1.277(13) .
C9 O6 1.249(13) .
C9 O5 1.271(14) .
C9 C10 1.527(14) .
C10 C11 1.387(16) .
C10 C15 1.414(14) .
C11 C12 1.375(16) .
C11 H11 0.9300 .
C12 C13 1.390(14) .
C12 H12 0.9300 .
C13 C14 1.381(14) .
C13 C16 1.514(14) .
C14 C15 1.361(14) .
C14 H14 0.9300 .
C15 H15 0.9300 .
C16 O7 1.270(13) .
C16 O8 1.292(13) .
C17 O10 1.220(13) .
C17 O9 1.255(13) .
C17 C18 1.523(14) .
C18 C23 1.347(15) .
C18 C19 1.387(14) .
C19 C20 1.398(15) .
C19 H19 0.9300 .
C20 C21 1.365(15) .
C20 H20 0.9300 .
C21 C22 1.317(15) .
C21 C24 1.507(15) .
C22 C23 1.435(16) .
C22 H22 0.9300 .
C23 H23 0.9300 .
C24 O11 1.230(13) .
C24 O12 1.302(14) .
C25 O14 1.251(16) .
C25 O13 1.268(15) .
C25 C26 1.532(17) .
C26 C31 1.349(19) .
C26 C27 1.357(17) .
C27 C28 1.420(15) .
C27 H27 0.9300 .
C28 C29 1.421(16) .
C28 H28 0.9300 .
C29 C30 1.326(15) .
C29 C32 1.520(15) .
C30 C31 1.379(17) .
C30 H30 0.9300 .
C31 H31 0.9300 .
C32 O16 1.231(13) .
C32 O15 1.267(13) .
C32 Cd4 2.682(11) 2_664
C33 O18 1.253(14) .
C33 O17 1.258(14) .
C33 C34 1.492(15) .
C34 C39 1.426(16) .
C34 C35 1.458(17) .
C35 C36 1.392(17) .
C35 H35 0.9300 .
C36 C37 1.312(17) .
C36 H36 0.9300 .
C37 C38 1.393(16) .
C37 C40 1.549(14) .
C38 C39 1.372(15) .
C38 H38 0.9300 .
C39 H39 0.9300 .
C40 O19 1.192(12) .
C40 O20 1.264(13) .
C41 O22 1.192(14) .
C41 O21 1.268(14) .
C42 C43 1.357(14) .
C42 H42 0.9300 .
C43 C47 1.428(15) .
C43 H43 0.9300 .
C45 C46 1.392(14) .
C45 C47 1.455(14) .
C45 H45 0.9300 .
C46 H46 0.9300 .
C47 C48 1.492(16) .
C48 O23 1.218(14) .
C48 O24 1.248(13) .
C48 Cd2 2.755(11) 3
C49 O25 1.254(14) .
C49 O26 1.314(14) .
C49 C50 1.497(15) .
C50 C51 1.282(16) .
C50 C55 1.477(14) .
C51 C52 1.431(15) .
C51 H51 0.9300 .
C52 C53 1.327(15) .
C52 H52 0.9300 .
C53 C54 1.416(15) .
C53 C56 1.512(16) .
C54 C55 1.372(15) .
C54 H54 0.9300 .
C55 H55 0.9300 .
C56 O28 1.247(14) .
C56 O27 1.273(14) .
C57 O30 1.245(14) .
C57 O29 1.248(14) .
C57 C58 1.544(12) .
C58 C59 1.331(16) .
C58 C63 1.368(16) .
C59 C60 1.415(16) .
C59 H59 0.9300 .
C60 C61 1.360(15) .
C60 H60 0.9300 .
C61 C62 1.447(16) .
C61 C64 1.507(17) .
C62 C63 1.330(16) .
C62 H62 0.9300 .
C63 H63 0.9300 .
C64 O32 1.254(14) .
C64 O31 1.270(15) .
C64 Cd1 2.758(13) 2_764
C65 N1 1.473(18) .
C65 H65A 0.9600 .
C65 H65B 0.9600 .
C65 H65C 0.9600 .
C66 N1 1.420(16) .
C66 H66A 0.9600 .
C66 H66B 0.9600 .
C66 H66C 0.9600 .
C67 N3 1.48(2) .
C67 H67A 0.9600 .
C67 H67B 0.9600 .
C67 H67C 0.9600 .
C68 N3 1.51(2) .
C68 H68A 0.9600 .
C68 H68B 0.9600 .
C68 H68C 0.9600 .
C69 N2 1.57(3) .
C70 N2 1.53(3) .
C71 N4 1.555(15) .
C71 H71A 0.9600 .
C71 H71B 0.9600 .
C71 H71C 0.9600 .
C72 N4 1.514(12) .
C72 H72A 0.9600 .
C72 H72B 0.9600 .
C72 H72C 0.9600 .
C73 O33 1.195(16) .
C73 N5 1.211(18) .
C73 C74 1.67(2) .
C74 H74A 0.9600 .
C74 H74B 0.9600 .
C74 H74C 0.9600 .
C75 N5 1.57(2) .
C75 H75A 0.9600 .
C75 H75B 0.9600 .
C75 H75C 0.9600 .
C76 N5 1.43(2) .
C76 H76A 0.9600 .
C76 H76B 0.9600 .
C76 H76C 0.9600 .
Ca1 O18 2.248(9) .
Ca1 O6 2.285(8) .
Ca1 O9 2.286(7) .
Ca1 O2 2.298(7) .
Ca1 O21 2.312(8) .
Ca1 O24 2.376(7) 3_455
Ca1 Cd2 3.672(2) .
Ca1 Cd1 3.768(2) .
Cd1 O1 2.214(8) .
Cd1 O5 2.220(7) .
Cd1 O31 2.256(9) 2_765
Cd1 O21 2.333(8) .
Cd1 O33 2.353(8) .
Cd1 O32 2.559(8) 2_765
Cd1 C64 2.758(13) 2_765
N1 H1A 0.9000 .
N1 H1B 0.9000 .
Ca2 O8 2.238(8) 3
Ca2 O4 2.267(8) 3_565
Ca2 O11 2.271(7) 1_565
Ca2 O19 2.293(8) .
Ca2 O27 2.374(7) 3_465
Ca2 O26 2.382(7) .
Ca2 Cd3 3.596(2) .
Ca2 Cd4 3.615(2) 3_565
Cd2 O17 2.159(7) .
Cd2 O10 2.263(7) .
Cd2 O24 2.306(8) 3_455
Cd2 O13 2.313(8) .
Cd2 O14 2.394(8) .
Cd2 O23 2.531(7) 3_455
Cd2 C48 2.755(11) 3_455
N2 H2A 0.9000 .
N2 H2B 0.9000 .
Cd3 O20 2.166(8) .
Cd3 O12 2.215(8) 1_565
Cd3 O26 2.328(7) .
Cd3 O29 2.333(8) .
Cd3 O30 2.359(8) .
Cd3 O25 2.487(7) .
O3 Cd4 2.210(7) .
N3 H3A 0.9000 .
N3 H3B 0.9000 .
Cd4 O7 2.188(7) 1_565
Cd4 O27 2.273(8) 1_455
Cd4 O16 2.320(8) 2_665
Cd4 O15 2.372(8) 2_665
Cd4 C32 2.682(11) 2_665
Cd4 Ca2 3.615(2) 3_465
O4 Ca2 2.267(8) 3_465
N4 H4A 0.9000 .
N4 H4B 0.9000 .
O7 Cd4 2.188(7) 1_545
O8 Ca2 2.238(8) 3_455
O11 Ca2 2.271(7) 1_545
O12 Cd3 2.215(8) 1_545
O15 Cd4 2.372(8) 2_664
O16 Cd4 2.320(8) 2_664
O23 Cd2 2.531(7) 3
O24 Cd2 2.306(8) 3
O24 Ca1 2.376(7) 3
O27 Cd4 2.273(8) 1_655
O27 Ca2 2.374(7) 3_565
O31 Cd1 2.256(9) 2_764
O32 Cd1 2.559(8) 2_764

loop_
_platon_squeeze_void_nr
_platon_squeeze_void_average_x
_platon_squeeze_void_average_y
_platon_squeeze_void_average_z
_platon_squeeze_void_volume
_platon_squeeze_void_count_electrons
_platon_squeeze_void_content
1 0.719 0.032 0.133 58 11 ' '
2 0.473 -0.226 -0.106 1778 381 ' '
3 0.745 -0.129 0.394 1778 381 ' '
4 0.281 -0.032 0.633 58 11 ' '
5 0.042 0.138 0.704 20 4 ' '
6 0.542 0.362 0.704 20 4 ' '
7 0.219 0.468 0.133 58 11 ' '
8 0.781 0.532 0.633 58 11 ' '
9 0.458 0.638 0.204 20 4 ' '
10 0.958 0.862 0.204 20 4 ' '
